data_7244873
loop_
_publ_author_name
'Shaffer, Cassandra C.'
'Oliver, Allen Grayson'
'Smith, B. D.'

_publ_section_title
;
 Co-crystals of tetrahaloauric acid and
 1,3,5-(methylacetamide)benzene-based tectons: consistent trapping of high
 energy molecular conformation
;
_journal_name_full CrystEngComm
_journal_paper_doi 10.1039/D2CE00463A
_journal_year 2022
_chemical_formula_moiety '4(C19 H28 N3 O3), 4(Au Br4), C4 H10 O'
_chemical_formula_sum 'C76 H122 Au4 Br16 N12 O13'
_chemical_formula_weight 3478.27
_space_group_crystal_system triclinic
_space_group_IT_number 2
_space_group_name_Hall '-P 1'
_space_group_name_H-M_alt 'P -1'
_atom_sites_solution_hydrogens geom
_atom_sites_solution_primary dual
_atom_sites_solution_secondary difmap
_audit_creation_method SHELXL-2018/3
_audit_update_record
;
2022-02-14 deposited with the CCDC.	2022-04-29 downloaded from the CCDC.
;
_cell_angle_alpha 71.990(5)
_cell_angle_beta 82.849(5)
_cell_angle_gamma 74.244(4)
_cell_formula_units_Z 1
_cell_length_a 11.433(3)
_cell_length_b 14.321(4)
_cell_length_c 19.606(6)
_cell_measurement_reflns_used 3026
_cell_measurement_temperature 120(2)
_cell_measurement_theta_max 21.43
_cell_measurement_theta_min 2.28
_cell_volume 2935.3(14)
_computing_cell_refinement 'Bruker SAINT (Bruker, 2015)'
_computing_data_collection 'Bruker APEX-3 (Bruker, 2015)'
_computing_data_reduction 'Bruker SAINT (Bruker, 2015)'
_computing_molecular_graphics 'Bruker XP (Bruker, 2015)'
_computing_publication_material 'CIFTAB (Sheldrick, 2008)'
_computing_structure_refinement 'SHELXL-2018/3 (Sheldrick, 2015b)'
_computing_structure_solution 'SHELXT-2014/5 (Sheldrick, 2015a)'
_diffrn_ambient_temperature 120(2)
_diffrn_detector_area_resol_mean 7.41
_diffrn_measured_fraction_theta_full 1.000
_diffrn_measured_fraction_theta_max 1.000
_diffrn_measurement_device_type 'Bruker PHOTON-II'
_diffrn_measurement_method 'combination of \w and \f-scans '
_diffrn_radiation_type MoK\a
_diffrn_radiation_wavelength 0.71073
_diffrn_reflns_av_R_equivalents 0.0973
_diffrn_reflns_av_unetI/netI 0.1036
_diffrn_reflns_Laue_measured_fraction_full 1.000
_diffrn_reflns_Laue_measured_fraction_max 1.000
_diffrn_reflns_limit_h_max 12
_diffrn_reflns_limit_h_min -12
_diffrn_reflns_limit_k_max 15
_diffrn_reflns_limit_k_min -15
_diffrn_reflns_limit_l_max 21
_diffrn_reflns_limit_l_min -21
_diffrn_reflns_number 29675
_diffrn_reflns_point_group_measured_fraction_full 1.000
_diffrn_reflns_point_group_measured_fraction_max 1.000
_diffrn_reflns_theta_full 23.256
_diffrn_reflns_theta_max 23.256
_diffrn_reflns_theta_min 1.093
_diffrn_source 'fine-focus sealed tube'
_exptl_absorpt_coefficient_mu 10.480
_exptl_absorpt_correction_T_max 08718
_exptl_absorpt_correction_T_min 0.4190
_exptl_absorpt_correction_type numerical
_exptl_absorpt_process_details 'SADABS (Krause et al., 2015)'
_exptl_crystal_colour red
_exptl_crystal_density_diffrn 1.968
_exptl_crystal_description blade
_exptl_crystal_F_000 1642
_exptl_crystal_recrystallization_method 'Re-crystallisation from solvent: dichloromethane / methanol / diethyl ether'
_exptl_crystal_size_max 0.137
_exptl_crystal_size_mid 0.093
_exptl_crystal_size_min 0.016
_refine_diff_density_max 5.955
_refine_diff_density_min -3.123
_refine_diff_density_rms 0.275
_refine_ls_extinction_method none
_refine_ls_goodness_of_fit_ref 0.977
_refine_ls_hydrogen_treatment constr
_refine_ls_matrix_type full
_refine_ls_number_parameters 555
_refine_ls_number_reflns 8423
_refine_ls_number_restraints 292
_refine_ls_restrained_S_all 0.969
_refine_ls_R_factor_all 0.1279
_refine_ls_R_factor_gt 0.0837
_refine_ls_shift/su_max 0.054
_refine_ls_shift/su_mean 0.002
_refine_ls_structure_factor_coef Fsqd
_refine_ls_weighting_details 'w=1/[\s^2^(Fo^2^)+(0.1096P)^2^+127.0232P] where P=(Fo^2^+2Fc^2^)/3'
_refine_ls_weighting_scheme calc
_refine_ls_wR_factor_gt 0.2106
_refine_ls_wR_factor_ref 0.2383
_reflns_Friedel_coverage 0.000
_reflns_number_gt 5556
_reflns_number_total 8423
_reflns_threshold_expression 'I > 2\s(I)'
_cod_data_source_file d2ce00463a2.cif
_cod_data_source_block nd1854_sq
_cod_original_cell_volume 2935.2(15)
_cod_database_code 7244873
_shelx_shelxl_version_number 2018/3
_shelx_space_group_comment
;
The symmetry employed for this shelxl refinement is uniquely defined
by the following loop, which should always be used as a source of
symmetry information in preference to the above space-group names.
They are only intended as comments.
;
_shelx_estimated_absorpt_t_min 0.328
_shelx_estimated_absorpt_t_max 0.850
_diffrn_source_monochromator 'Bruker TRIUMPH curved-graphite'

loop_
_space_group_symop_operation_xyz
'x, y, z'
'-x, -y, -z'

loop_
_atom_site_label
_atom_site_type_symbol
_atom_site_fract_x
_atom_site_fract_y
_atom_site_fract_z
_atom_site_U_iso_or_equiv
_atom_site_adp_type
_atom_site_occupancy
_atom_site_site_symmetry_order
_atom_site_calc_flag
_atom_site_refinement_flags_posn
_atom_site_refinement_flags_adp
_atom_site_refinement_flags_occupancy
_atom_site_disorder_assembly
_atom_site_disorder_group
Au1 Au 0.79610(7) 0.78108(6) 0.15108(5) 0.0372(3) Uani 1 1 d . . . . .
Br1 Br 0.88195(17) 0.61267(16) 0.22529(13) 0.0382(6) Uani 1 1 d . . . . .
Br2 Br 0.7109(2) 0.83372(19) 0.25690(16) 0.0527(7) Uani 1 1 d . . . . .
Br3 Br 0.8747(2) 0.7274(2) 0.04546(14) 0.0536(7) Uani 1 1 d . . . . .
Br4 Br 0.7182(2) 0.95094(19) 0.07364(18) 0.0672(9) Uani 1 1 d . . . . .
Au2 Au 0.75899(9) 0.66143(7) 0.64648(5) 0.0460(3) Uani 1 1 d . . . . .
Br5 Br 0.6263(2) 0.63564(19) 0.75163(15) 0.0549(7) Uani 1 1 d . . . . .
Br6 Br 0.5954(3) 0.6728(3) 0.57602(17) 0.0813(10) Uani 1 1 d . . . . .
Br7 Br 0.8936(3) 0.6913(3) 0.54209(17) 0.0822(10) Uani 1 1 d . . . . .
Br8 Br 0.9224(3) 0.6437(3) 0.71889(18) 0.0793(10) Uani 1 1 d . . . . .
O1 O 0.2533(15) 1.0755(12) 0.1842(12) 0.065(4) Uani 1 1 d . U . . .
O2 O 0.7550(11) 0.3899(9) 0.0945(8) 0.031(3) Uani 1 1 d . U . . .
O3 O 0.6560(16) 0.4599(16) 0.4498(10) 0.070(5) Uani 1 1 d . U . . .
H3O H 0.706114 0.422496 0.480966 0.105 Uiso 1 1 calc R U . . .
N1 N 0.4235(17) 0.9792(14) 0.1459(12) 0.051(3) Uani 1 1 d . U . . .
H1 H 0.502212 0.971682 0.136224 0.061 Uiso 1 1 calc R U . . .
N2 N 0.5790(13) 0.5084(11) 0.0873(9) 0.025(2) Uani 1 1 d . U . . .
H2 H 0.499176 0.522896 0.086819 0.030 Uiso 1 1 calc R U . . .
N3 N 0.6252(16) 0.6068(16) 0.3644(11) 0.048(3) Uani 1 1 d . U . . .
H3 H 0.649040 0.662723 0.343036 0.057 Uiso 1 1 calc R U . . .
C1 C 0.4412(18) 0.7989(16) 0.1628(14) 0.038(2) Uani 1 1 d . U . . .
C2 C 0.5056(17) 0.7486(15) 0.1125(13) 0.034(3) Uani 1 1 d . U . . .
C3 C 0.5713(16) 0.6467(15) 0.1378(13) 0.030(2) Uani 1 1 d . U . . .
C4 C 0.5710(17) 0.5964(15) 0.2123(13) 0.033(3) Uani 1 1 d . U . . .
C5 C 0.5073(18) 0.6528(16) 0.2607(13) 0.037(2) Uani 1 1 d . U . . .
C6 C 0.4440(18) 0.7521(16) 0.2360(14) 0.038(3) Uani 1 1 d . U . . .
C7 C 0.3681(19) 0.9059(16) 0.1372(15) 0.045(3) Uani 1 1 d . U . . .
H7A H 0.353379 0.921566 0.085641 0.054 Uiso 1 1 calc R U . . .
H7B H 0.288009 0.912008 0.163556 0.054 Uiso 1 1 calc R U . . .
C8 C 0.362(2) 1.0582(18) 0.1678(17) 0.058(3) Uani 1 1 d . U . . .
C9 C 0.443(2) 1.1259(19) 0.1753(18) 0.069(5) Uani 1 1 d . U . . .
H9A H 0.395988 1.196811 0.163244 0.103 Uiso 1 1 calc R U . . .
H9B H 0.514547 1.119191 0.142557 0.103 Uiso 1 1 calc R U . . .
H9C H 0.468383 1.104319 0.224806 0.103 Uiso 1 1 calc R U . . .
C10 C 0.508(2) 0.8037(16) 0.0335(13) 0.042(4) Uani 1 1 d . U . . .
H10A H 0.446856 0.788879 0.010280 0.063 Uiso 1 1 calc R U . . .
H10B H 0.588774 0.781283 0.011995 0.063 Uiso 1 1 calc R U . . .
H10C H 0.489786 0.876811 0.026868 0.063 Uiso 1 1 calc R U . . .
C11 C 0.6362(16) 0.5912(14) 0.0856(12) 0.029(3) Uani 1 1 d . U . . .
H11A H 0.722657 0.562051 0.097761 0.035 Uiso 1 1 calc R U . . .
H11B H 0.633344 0.638922 0.036630 0.035 Uiso 1 1 calc R U . . .
C12 C 0.6392(17) 0.4158(14) 0.0895(12) 0.028(3) Uani 1 1 d . U . . .
C13 C 0.5731(16) 0.3415(14) 0.0895(12) 0.028(4) Uani 1 1 d . U . . .
H13A H 0.613064 0.304712 0.054890 0.042 Uiso 1 1 calc R U . . .
H13B H 0.489189 0.376380 0.076151 0.042 Uiso 1 1 calc R U . . .
H13C H 0.572798 0.293475 0.137611 0.042 Uiso 1 1 calc R U . . .
C14 C 0.6436(18) 0.4894(15) 0.2394(13) 0.038(4) Uani 1 1 d . U . . .
H14A H 0.662606 0.475584 0.289459 0.058 Uiso 1 1 calc R U . . .
H14B H 0.719317 0.479373 0.210080 0.058 Uiso 1 1 calc R U . . .
H14C H 0.596333 0.443183 0.236323 0.058 Uiso 1 1 calc R U . . .
C15 C 0.5124(19) 0.5996(18) 0.3398(13) 0.042(3) Uani 1 1 d . U . . .
H15A H 0.440866 0.632134 0.365754 0.051 Uiso 1 1 calc R U . . .
H15B H 0.512058 0.527717 0.349037 0.051 Uiso 1 1 calc R U . . .
C16 C 0.694(2) 0.540(2) 0.4143(15) 0.054(3) Uani 1 1 d . U . . .
C17 C 0.816(2) 0.552(2) 0.4294(15) 0.059(5) Uani 1 1 d . U . . .
H17A H 0.877812 0.487860 0.433917 0.088 Uiso 1 1 calc R U . . .
H17B H 0.808353 0.570467 0.474098 0.088 Uiso 1 1 calc R U . . .
H17C H 0.840411 0.605228 0.389662 0.088 Uiso 1 1 calc R U . . .
C18 C 0.374(2) 0.8098(17) 0.2874(14) 0.046(4) Uani 1 1 d . U . . .
H18A H 0.391080 0.768546 0.336932 0.068 Uiso 1 1 calc R U . . .
H18B H 0.286212 0.824748 0.280598 0.068 Uiso 1 1 calc R U . . .
H18C H 0.397872 0.873334 0.278027 0.068 Uiso 1 1 calc R U . . .
O4 O 0.6681(11) 0.4580(10) 0.9332(8) 0.031(3) Uani 1 1 d . U . . .
O5 O 1.1463(12) -0.2124(9) 0.8953(8) 0.032(3) Uani 1 1 d . U . . .
H5O H 1.177188 -0.273752 0.898197 0.049 Uiso 1 1 calc R U . . .
O6 O 0.7938(17) 0.3499(16) 0.5401(10) 0.071(5) Uani 1 1 d . U . . .
N4 N 0.8259(14) 0.3979(11) 0.8635(9) 0.028(3) Uani 1 1 d . U . . .
H4 H 0.902303 0.394556 0.848449 0.034 Uiso 1 1 calc R U . . .
N5 N 0.9742(15) -0.0948(12) 0.8665(9) 0.032(3) Uani 1 1 d . U . . .
H5 H 0.898243 -0.078718 0.854330 0.038 Uiso 1 1 calc R U . . .
N6 N 0.895(2) 0.1984(18) 0.5919(12) 0.065(3) Uani 1 1 d . U . . .
H6 H 0.902797 0.132848 0.601613 0.078 Uiso 1 1 calc R U . . .
C21 C 0.8460(17) 0.2572(15) 0.8115(11) 0.028(2) Uani 1 1 d . U . . .
C22 C 0.8999(17) 0.1615(15) 0.8578(11) 0.028(2) Uani 1 1 d . U . . .
C23 C 0.9690(18) 0.0903(15) 0.8293(12) 0.032(2) Uani 1 1 d . U . . .
C24 C 0.9963(19) 0.1082(16) 0.7553(12) 0.036(3) Uani 1 1 d . U . . .
C25 C 0.9466(19) 0.2047(17) 0.7088(13) 0.039(3) Uani 1 1 d . U . . .
C26 C 0.8697(18) 0.2825(15) 0.7378(12) 0.033(3) Uani 1 1 d . U . . .
C27 C 0.7579(17) 0.3402(15) 0.8428(12) 0.029(3) Uani 1 1 d . U . . .
H27A H 0.699611 0.386148 0.806235 0.035 Uiso 1 1 calc R U . . .
H27B H 0.710963 0.307496 0.885095 0.035 Uiso 1 1 calc R U . . .
C28 C 0.7720(17) 0.4563(15) 0.9058(12) 0.029(3) Uani 1 1 d . U . . .
C29 C 0.8469(18) 0.5209(16) 0.9219(13) 0.035(4) Uani 1 1 d . U . . .
H29A H 0.798465 0.591124 0.912924 0.052 Uiso 1 1 calc R U . . .
H29B H 0.920992 0.518898 0.890736 0.052 Uiso 1 1 calc R U . . .
H29C H 0.868926 0.493975 0.972240 0.052 Uiso 1 1 calc R U . . .
C30 C 0.8771(19) 0.1425(17) 0.9373(11) 0.036(4) Uani 1 1 d . U . . .
H30A H 0.824453 0.095427 0.955005 0.053 Uiso 1 1 calc R U . . .
H30B H 0.837201 0.206661 0.947832 0.053 Uiso 1 1 calc R U . . .
H30C H 0.954645 0.113067 0.961117 0.053 Uiso 1 1 calc R U . . .
C31 C 1.0238(19) -0.0158(14) 0.8770(12) 0.034(3) Uani 1 1 d . U . . .
H31A H 1.112908 -0.032588 0.867222 0.041 Uiso 1 1 calc R U . . .
H31B H 1.008902 -0.015818 0.927896 0.041 Uiso 1 1 calc R U . . .
C32 C 1.0382(18) -0.1872(14) 0.8745(12) 0.029(3) Uani 1 1 d . U . . .
C33 C 0.9827(18) -0.2624(14) 0.8639(12) 0.031(4) Uani 1 1 d . U . . .
H33A H 1.026758 -0.287906 0.824560 0.047 Uiso 1 1 calc R U . . .
H33B H 0.897486 -0.230847 0.852067 0.047 Uiso 1 1 calc R U . . .
H33C H 0.986851 -0.318770 0.908084 0.047 Uiso 1 1 calc R U . . .
C34 C 1.076(2) 0.0277(16) 0.7224(13) 0.040(4) Uani 1 1 d . U . . .
H34A H 1.035925 0.027253 0.680993 0.060 Uiso 1 1 calc R U . . .
H34B H 1.086973 -0.038860 0.758181 0.060 Uiso 1 1 calc R U . . .
H34C H 1.154876 0.042941 0.706717 0.060 Uiso 1 1 calc R U . . .
C35 C 0.973(2) 0.231(2) 0.6287(14) 0.054(3) Uani 1 1 d . U . . .
H35A H 0.962263 0.304940 0.609031 0.065 Uiso 1 1 calc R U . . .
H35B H 1.059273 0.197989 0.619110 0.065 Uiso 1 1 calc R U . . .
C36 C 0.815(3) 0.258(2) 0.5460(16) 0.069(4) Uani 1 1 d . U . . .
C37 C 0.741(3) 0.213(3) 0.5149(18) 0.085(6) Uani 1 1 d . U . . .
H37A H 0.658238 0.257204 0.508393 0.127 Uiso 1 1 calc R U . . .
H37B H 0.737012 0.146373 0.547487 0.127 Uiso 1 1 calc R U . . .
H37C H 0.777405 0.205735 0.468379 0.127 Uiso 1 1 calc R U . . .
C38 C 0.8276(19) 0.3885(16) 0.6908(13) 0.044(5) Uani 1 1 d . U . . .
H38A H 0.792261 0.433757 0.720654 0.067 Uiso 1 1 calc R U . . .
H38B H 0.766002 0.391077 0.659190 0.067 Uiso 1 1 calc R U . . .
H38C H 0.896827 0.410115 0.661629 0.067 Uiso 1 1 calc R U . . .
O1S O 0.282(3) 0.906(2) 0.6181(16) 0.042(5) Uiso 0.5 1 d . U P . .
C1S C 0.362(5) 1.033(4) 0.565(3) 0.054(9) Uiso 0.5 1 d . U P . .
H1SA H 0.430898 1.060746 0.564717 0.081 Uiso 0.5 1 calc R U P . .
H1SB H 0.361224 1.020445 0.518079 0.081 Uiso 0.5 1 calc R U P . .
H1SC H 0.285875 1.080596 0.572541 0.081 Uiso 0.5 1 calc R U P . .
C2S C 0.372(4) 0.949(4) 0.614(3) 0.049(6) Uiso 0.5 1 d . U P . .
H2SA H 0.374355 0.962127 0.660834 0.059 Uiso 0.5 1 calc R U P . .
H2SB H 0.449629 0.902035 0.606426 0.059 Uiso 0.5 1 calc R U P . .
C3S C 0.295(4) 0.811(3) 0.683(2) 0.038(6) Uiso 0.5 1 d . U P . .
H3SA H 0.370299 0.759941 0.676385 0.045 Uiso 0.5 1 calc R U P . .
H3SB H 0.302877 0.829366 0.726956 0.045 Uiso 0.5 1 calc R U P . .
C4S C 0.203(4) 0.773(3) 0.691(2) 0.035(8) Uiso 0.5 1 d . U P . .
H4SB H 0.213389 0.713074 0.733197 0.053 Uiso 0.5 1 calc R U P . .
H4SC H 0.129105 0.823605 0.698899 0.053 Uiso 0.5 1 calc R U P . .
H4SD H 0.196425 0.754285 0.648403 0.053 Uiso 0.5 1 calc R U P . .

loop_
_atom_site_aniso_label
_atom_site_aniso_U_11
_atom_site_aniso_U_22
_atom_site_aniso_U_33
_atom_site_aniso_U_23
_atom_site_aniso_U_13
_atom_site_aniso_U_12
Au1 0.0184(4) 0.0309(5) 0.0608(7) -0.0049(4) -0.0109(4) -0.0091(3)
Br1 0.0195(10) 0.0343(12) 0.0539(15) -0.0067(11) -0.0011(10) -0.0023(9)
Br2 0.0270(12) 0.0489(15) 0.094(2) -0.0375(15) -0.0120(12) -0.0045(10)
Br3 0.0389(13) 0.0733(18) 0.0528(16) -0.0106(14) 0.0001(11) -0.0304(13)
Br4 0.0436(15) 0.0368(14) 0.111(2) 0.0144(15) -0.0365(15) -0.0203(12)
Au2 0.0471(6) 0.0394(6) 0.0476(6) -0.0106(5) 0.0027(4) -0.0087(4)
Br5 0.0560(16) 0.0456(15) 0.0570(17) -0.0151(13) 0.0150(13) -0.0098(12)
Br6 0.0523(17) 0.124(3) 0.060(2) -0.0128(19) -0.0086(14) -0.0226(18)
Br7 0.070(2) 0.128(3) 0.0546(19) -0.0267(19) 0.0174(15) -0.041(2)
Br8 0.088(2) 0.095(2) 0.065(2) -0.0206(18) -0.0098(17) -0.038(2)
O1 0.041(7) 0.040(7) 0.116(10) -0.037(8) -0.017(8) 0.010(7)
O2 0.020(6) 0.019(6) 0.054(7) -0.012(6) -0.007(6) -0.002(5)
O3 0.049(8) 0.086(10) 0.062(9) -0.005(8) -0.012(7) -0.010(8)
N1 0.032(5) 0.033(5) 0.099(7) -0.037(5) -0.015(5) 0.000(5)
N2 0.013(4) 0.020(5) 0.053(6) -0.023(5) -0.005(4) -0.007(4)
N3 0.034(5) 0.054(6) 0.059(6) -0.021(5) -0.011(5) -0.009(5)
C1 0.024(4) 0.027(4) 0.076(5) -0.031(4) -0.012(4) -0.002(4)
C2 0.020(4) 0.024(4) 0.068(5) -0.027(4) -0.012(4) -0.004(4)
C3 0.017(4) 0.023(4) 0.062(5) -0.026(4) -0.010(4) -0.004(4)
C4 0.019(4) 0.028(5) 0.063(5) -0.024(4) -0.011(4) -0.004(4)
C5 0.023(4) 0.033(4) 0.064(5) -0.026(4) -0.011(4) -0.005(4)
C6 0.024(4) 0.030(5) 0.071(5) -0.029(4) -0.011(5) -0.005(4)
C7 0.029(5) 0.030(5) 0.087(6) -0.035(5) -0.014(5) 0.000(4)
C8 0.038(6) 0.036(6) 0.107(8) -0.036(6) -0.015(6) 0.002(5)
C9 0.051(10) 0.041(9) 0.121(12) -0.041(9) -0.011(10) 0.001(8)
C10 0.037(8) 0.024(8) 0.070(10) -0.018(8) -0.011(8) -0.006(7)
C11 0.016(5) 0.022(5) 0.059(5) -0.023(5) -0.006(4) -0.005(4)
C12 0.017(5) 0.023(5) 0.051(6) -0.018(5) -0.004(5) -0.005(4)
C13 0.013(7) 0.024(8) 0.052(9) -0.015(7) 0.002(7) -0.009(6)
C14 0.024(8) 0.026(8) 0.066(9) -0.020(8) -0.010(8) 0.003(7)
C15 0.029(5) 0.043(5) 0.062(6) -0.024(5) -0.010(5) -0.006(5)
C16 0.040(6) 0.064(7) 0.060(7) -0.019(6) -0.011(6) -0.009(6)
C17 0.045(9) 0.076(10) 0.060(10) -0.021(9) -0.019(8) -0.015(9)
C18 0.033(8) 0.036(8) 0.073(10) -0.031(8) -0.004(8) 0.000(7)
O4 0.015(6) 0.031(6) 0.051(7) -0.016(6) 0.001(5) -0.008(5)
O5 0.034(6) 0.012(6) 0.048(7) -0.008(6) -0.007(6) 0.003(5)
O6 0.057(8) 0.079(9) 0.061(9) 0.000(8) -0.023(7) -0.005(8)
N4 0.020(5) 0.023(5) 0.048(6) -0.019(4) -0.002(4) -0.004(4)
N5 0.031(5) 0.017(5) 0.046(6) -0.009(5) -0.016(5) 0.002(4)
N6 0.065(6) 0.062(6) 0.057(6) -0.014(6) -0.013(5) 0.002(6)
C21 0.022(4) 0.024(4) 0.042(5) -0.015(4) -0.008(4) -0.004(4)
C22 0.025(4) 0.025(4) 0.040(5) -0.013(4) -0.011(4) -0.007(4)
C23 0.029(4) 0.026(4) 0.042(5) -0.010(4) -0.015(4) -0.003(4)
C24 0.032(5) 0.032(5) 0.045(5) -0.013(4) -0.013(4) -0.001(4)
C25 0.034(5) 0.036(4) 0.046(5) -0.013(4) -0.012(4) -0.001(4)
C26 0.026(5) 0.029(5) 0.043(5) -0.012(4) -0.011(4) 0.001(4)
C27 0.023(5) 0.023(5) 0.046(5) -0.018(4) -0.003(4) -0.003(4)
C28 0.020(5) 0.024(5) 0.048(6) -0.019(5) -0.002(5) -0.004(5)
C29 0.024(8) 0.034(8) 0.053(9) -0.018(8) -0.001(7) -0.009(7)
C30 0.038(8) 0.039(8) 0.035(8) -0.006(7) -0.013(7) -0.019(7)
C31 0.034(5) 0.022(5) 0.045(5) -0.009(5) -0.017(5) 0.001(4)
C32 0.029(5) 0.012(5) 0.046(6) -0.012(5) -0.013(5) 0.002(5)
C33 0.030(8) 0.015(7) 0.054(9) -0.018(7) -0.014(7) 0.000(7)
C34 0.040(8) 0.033(8) 0.053(9) -0.022(8) -0.010(8) -0.004(7)
C35 0.050(6) 0.052(6) 0.052(6) -0.013(5) -0.011(5) 0.003(5)
C36 0.069(7) 0.069(7) 0.060(7) -0.015(7) -0.016(6) 0.001(6)
C37 0.089(11) 0.082(11) 0.071(11) -0.017(10) -0.022(10) 0.002(10)
C38 0.028(8) 0.033(8) 0.049(9) 0.007(8) -0.016(8) 0.014(7)

loop_
_atom_type_symbol
_atom_type_description
_atom_type_scat_dispersion_real
_atom_type_scat_dispersion_imag
_atom_type_scat_source
C C 0.0033 0.0016 'International Tables Vol C Tables 4.2.6.8 and 6.1.1.4'
H H 0.0000 0.0000 'International Tables Vol C Tables 4.2.6.8 and 6.1.1.4'
N N 0.0061 0.0033 'International Tables Vol C Tables 4.2.6.8 and 6.1.1.4'
O O 0.0106 0.0060 'International Tables Vol C Tables 4.2.6.8 and 6.1.1.4'
Br Br -0.2901 2.4595 'International Tables Vol C Tables 4.2.6.8 and 6.1.1.4'
Au Au -2.0133 8.8022 'International Tables Vol C Tables 4.2.6.8 and 6.1.1.4'

loop_
_geom_angle_atom_site_label_1
_geom_angle_atom_site_label_2
_geom_angle_atom_site_label_3
_geom_angle
_geom_angle_site_symmetry_1
_geom_angle_site_symmetry_3
_geom_angle_publ_flag
Br1 Au1 Br3 89.62(9) . . ?
Br1 Au1 Br2 90.47(9) . . ?
Br3 Au1 Br2 178.12(8) . . ?
Br1 Au1 Br4 177.50(9) . . ?
Br3 Au1 Br4 88.88(12) . . ?
Br2 Au1 Br4 91.10(11) . . ?
Br5 Au2 Br8 90.09(12) . . ?
Br5 Au2 Br6 89.09(11) . . ?
Br8 Au2 Br6 177.92(13) . . ?
Br5 Au2 Br7 178.25(12) . . ?
Br8 Au2 Br7 88.85(12) . . ?
Br6 Au2 Br7 92.02(12) . . ?
C16 O3 H3O 109.5 . . ?
C8 N1 C7 123(2) . . ?
C8 N1 H1 118.5 . . ?
C7 N1 H1 118.5 . . ?
C12 N2 C11 124.6(15) . . ?
C12 N2 H2 117.7 . . ?
C11 N2 H2 117.7 . . ?
C16 N3 C15 127(2) . . ?
C16 N3 H3 116.4 . . ?
C15 N3 H3 116.4 . . ?
C2 C1 C6 121.9(19) . . ?
C2 C1 C7 120(2) . . ?
C6 C1 C7 118(2) . . ?
C1 C2 C3 119(2) . . ?
C1 C2 C10 120.8(19) . . ?
C3 C2 C10 120(2) . . ?
C2 C3 C4 119.9(19) . . ?
C2 C3 C11 120(2) . . ?
C4 C3 C11 120.3(18) . . ?
C3 C4 C5 118.4(19) . . ?
C3 C4 C14 119.9(19) . . ?
C5 C4 C14 121(2) . . ?
C6 C5 C4 122(2) . . ?
C6 C5 C15 121(2) . . ?
C4 C5 C15 117.8(19) . . ?
C5 C6 C1 119(2) . . ?
C5 C6 C18 121(2) . . ?
C1 C6 C18 119.7(19) . . ?
N1 C7 C1 114.4(18) . . ?
N1 C7 H7A 108.7 . . ?
C1 C7 H7A 108.7 . . ?
N1 C7 H7B 108.7 . . ?
C1 C7 H7B 108.7 . . ?
H7A C7 H7B 107.6 . . ?
O1 C8 N1 124(2) . . ?
O1 C8 C9 122(2) . . ?
N1 C8 C9 114(2) . . ?
C8 C9 H9A 109.5 . . ?
C8 C9 H9B 109.5 . . ?
H9A C9 H9B 109.5 . . ?
C8 C9 H9C 109.4 . . ?
H9A C9 H9C 109.5 . . ?
H9B C9 H9C 109.5 . . ?
C2 C10 H10A 109.5 . . ?
C2 C10 H10B 109.5 . . ?
H10A C10 H10B 109.5 . . ?
C2 C10 H10C 109.5 . . ?
H10A C10 H10C 109.5 . . ?
H10B C10 H10C 109.5 . . ?
C3 C11 N2 110.5(16) . . ?
C3 C11 H11A 109.6 . . ?
N2 C11 H11A 109.6 . . ?
C3 C11 H11B 109.6 . . ?
N2 C11 H11B 109.6 . . ?
H11A C11 H11B 108.1 . . ?
O2 C12 N2 119.7(16) . . ?
O2 C12 C13 120.6(17) . . ?
N2 C12 C13 119.7(16) . . ?
C12 C13 H13A 109.5 . . ?
C12 C13 H13B 109.5 . . ?
H13A C13 H13B 109.5 . . ?
C12 C13 H13C 109.5 . . ?
H13A C13 H13C 109.5 . . ?
H13B C13 H13C 109.5 . . ?
C4 C14 H14A 109.5 . . ?
C4 C14 H14B 109.5 . . ?
H14A C14 H14B 109.5 . . ?
C4 C14 H14C 109.5 . . ?
H14A C14 H14C 109.5 . . ?
H14B C14 H14C 109.5 . . ?
N3 C15 C5 107.6(18) . . ?
N3 C15 H15A 110.2 . . ?
C5 C15 H15A 110.2 . . ?
N3 C15 H15B 110.2 . . ?
C5 C15 H15B 110.2 . . ?
H15A C15 H15B 108.5 . . ?
O3 C16 N3 117(2) . . ?
O3 C16 C17 121(2) . . ?
N3 C16 C17 122(2) . . ?
C16 C17 H17A 109.5 . . ?
C16 C17 H17B 109.5 . . ?
H17A C17 H17B 109.5 . . ?
C16 C17 H17C 109.5 . . ?
H17A C17 H17C 109.5 . . ?
H17B C17 H17C 109.5 . . ?
C6 C18 H18A 109.5 . . ?
C6 C18 H18B 109.5 . . ?
H18A C18 H18B 109.5 . . ?
C6 C18 H18C 109.5 . . ?
H18A C18 H18C 109.5 . . ?
H18B C18 H18C 109.5 . . ?
C32 O5 H5O 109.5 . . ?
C28 N4 C27 119.6(16) . . ?
C28 N4 H4 120.2 . . ?
C27 N4 H4 120.2 . . ?
C32 N5 C31 122.7(17) . . ?
C32 N5 H5 118.7 . . ?
C31 N5 H5 118.7 . . ?
C36 N6 C35 125(3) . . ?
C36 N6 H6 117.4 . . ?
C35 N6 H6 117.3 . . ?
C26 C21 C22 122.3(19) . . ?
C26 C21 C27 117.5(18) . . ?
C22 C21 C27 120.2(19) . . ?
C23 C22 C21 119(2) . . ?
C23 C22 C30 122.0(19) . . ?
C21 C22 C30 119.1(18) . . ?
C22 C23 C24 123(2) . . ?
C22 C23 C31 121(2) . . ?
C24 C23 C31 116.6(19) . . ?
C23 C24 C25 119(2) . . ?
C23 C24 C34 123(2) . . ?
C25 C24 C34 118(2) . . ?
C24 C25 C26 120(2) . . ?
C24 C25 C35 122(2) . . ?
C26 C25 C35 118(2) . . ?
C21 C26 C25 117.4(19) . . ?
C21 C26 C38 121.7(19) . . ?
C25 C26 C38 121(2) . . ?
N4 C27 C21 110.4(15) . . ?
N4 C27 H27A 109.6 . . ?
C21 C27 H27A 109.6 . . ?
N4 C27 H27B 109.6 . . ?
C21 C27 H27B 109.6 . . ?
H27A C27 H27B 108.1 . . ?
O4 C28 N4 123.1(17) . . ?
O4 C28 C29 120.0(18) . . ?
N4 C28 C29 116.9(17) . . ?
C28 C29 H29A 109.5 . . ?
C28 C29 H29B 109.5 . . ?
H29A C29 H29B 109.5 . . ?
C28 C29 H29C 109.5 . . ?
H29A C29 H29C 109.5 . . ?
H29B C29 H29C 109.5 . . ?
C22 C30 H30A 109.5 . . ?
C22 C30 H30B 109.5 . . ?
H30A C30 H30B 109.5 . . ?
C22 C30 H30C 109.5 . . ?
H30A C30 H30C 109.5 . . ?
H30B C30 H30C 109.5 . . ?
N5 C31 C23 113.6(16) . . ?
N5 C31 H31A 108.8 . . ?
C23 C31 H31A 108.8 . . ?
N5 C31 H31B 108.8 . . ?
C23 C31 H31B 108.8 . . ?
H31A C31 H31B 107.7 . . ?
O5 C32 N5 119.2(17) . . ?
O5 C32 C33 120.9(16) . . ?
N5 C32 C33 119.8(18) . . ?
C32 C33 H33A 109.5 . . ?
C32 C33 H33B 109.5 . . ?
H33A C33 H33B 109.5 . . ?
C32 C33 H33C 109.5 . . ?
H33A C33 H33C 109.5 . . ?
H33B C33 H33C 109.5 . . ?
C24 C34 H34A 109.5 . . ?
C24 C34 H34B 109.5 . . ?
H34A C34 H34B 109.5 . . ?
C24 C34 H34C 109.5 . . ?
H34A C34 H34C 109.5 . . ?
H34B C34 H34C 109.5 . . ?
N6 C35 C25 113(2) . . ?
N6 C35 H35A 109.0 . . ?
C25 C35 H35A 109.1 . . ?
N6 C35 H35B 109.1 . . ?
C25 C35 H35B 109.0 . . ?
H35A C35 H35B 107.8 . . ?
O6 C36 N6 117(3) . . ?
O6 C36 C37 124(3) . . ?
N6 C36 C37 118(3) . . ?
C36 C37 H37A 109.4 . . ?
C36 C37 H37B 109.5 . . ?
H37A C37 H37B 109.5 . . ?
C36 C37 H37C 109.5 . . ?
H37A C37 H37C 109.5 . . ?
H37B C37 H37C 109.5 . . ?
C26 C38 H38A 109.5 . . ?
C26 C38 H38B 109.5 . . ?
H38A C38 H38B 109.5 . . ?
C26 C38 H38C 109.5 . . ?
H38A C38 H38C 109.5 . . ?
H38B C38 H38C 109.5 . . ?
C2S O1S C3S 110(3) . . ?
C2S C1S H1SA 109.5 . . ?
C2S C1S H1SB 109.5 . . ?
H1SA C1S H1SB 109.5 . . ?
C2S C1S H1SC 109.5 . . ?
H1SA C1S H1SC 109.5 . . ?
H1SB C1S H1SC 109.5 . . ?
C1S C2S O1S 114(5) . . ?
C1S C2S H2SA 108.8 . . ?
O1S C2S H2SA 108.8 . . ?
C1S C2S H2SB 108.8 . . ?
O1S C2S H2SB 108.8 . . ?
H2SA C2S H2SB 107.7 . . ?
C4S C3S O1S 111(4) . . ?
C4S C3S H3SA 109.5 . . ?
O1S C3S H3SA 109.5 . . ?
C4S C3S H3SB 109.5 . . ?
O1S C3S H3SB 109.5 . . ?
H3SA C3S H3SB 108.1 . . ?
C3S C4S H4SB 109.5 . . ?
C3S C4S H4SC 109.5 . . ?
H4SB C4S H4SC 109.5 . . ?
C3S C4S H4SD 109.5 . . ?
H4SB C4S H4SD 109.5 . . ?
H4SC C4S H4SD 109.5 . . ?

loop_
_geom_bond_atom_site_label_1
_geom_bond_atom_site_label_2
_geom_bond_distance
_geom_bond_site_symmetry_2
_geom_bond_publ_flag
Au1 Br1 2.408(2) . ?
Au1 Br3 2.415(3) . ?
Au1 Br2 2.426(3) . ?
Au1 Br4 2.427(3) . ?
Au2 Br5 2.396(3) . ?
Au2 Br8 2.398(3) . ?
Au2 Br6 2.402(3) . ?
Au2 Br7 2.403(3) . ?
O1 C8 1.22(3) . ?
O2 C12 1.28(2) . ?
O3 C16 1.29(3) . ?
O3 H3O 0.8400 . ?
N1 C8 1.32(3) . ?
N1 C7 1.43(3) . ?
N1 H1 0.8800 . ?
N2 C12 1.31(2) . ?
N2 C11 1.49(2) . ?
N2 H2 0.8800 . ?
N3 C16 1.30(3) . ?
N3 C15 1.47(3) . ?
N3 H3 0.8800 . ?
C1 C2 1.42(3) . ?
C1 C6 1.38(3) . ?
C1 C7 1.49(3) . ?
C2 C3 1.41(3) . ?
C2 C10 1.51(3) . ?
C3 C4 1.42(3) . ?
C3 C11 1.49(3) . ?
C4 C5 1.44(3) . ?
C4 C14 1.49(3) . ?
C5 C6 1.37(3) . ?
C5 C15 1.50(3) . ?
C6 C18 1.52(3) . ?
C7 H7A 0.9900 . ?
C7 H7B 0.9900 . ?
C8 C9 1.56(3) . ?
C9 H9A 0.9800 . ?
C9 H9B 0.9800 . ?
C9 H9C 0.9800 . ?
C10 H10A 0.9800 . ?
C10 H10B 0.9800 . ?
C10 H10C 0.9800 . ?
C11 H11A 0.9900 . ?
C11 H11B 0.9900 . ?
C12 C13 1.46(3) . ?
C13 H13A 0.9800 . ?
C13 H13B 0.9800 . ?
C13 H13C 0.9800 . ?
C14 H14A 0.9800 . ?
C14 H14B 0.9800 . ?
C14 H14C 0.9800 . ?
C15 H15A 0.9900 . ?
C15 H15B 0.9900 . ?
C16 C17 1.53(3) . ?
C17 H17A 0.9800 . ?
C17 H17B 0.9800 . ?
C17 H17C 0.9800 . ?
C18 H18A 0.9800 . ?
C18 H18B 0.9800 . ?
C18 H18C 0.9800 . ?
O4 C28 1.24(2) . ?
O5 C32 1.27(2) . ?
O5 H5O 0.8400 . ?
O6 C36 1.24(3) . ?
N4 C28 1.34(3) . ?
N4 C27 1.45(2) . ?
N4 H4 0.8800 . ?
N5 C32 1.30(2) . ?
N5 C31 1.47(3) . ?
N5 H5 0.8800 . ?
N6 C36 1.30(3) . ?
N6 C35 1.46(3) . ?
N6 H6 0.8800 . ?
C21 C26 1.39(3) . ?
C21 C22 1.41(3) . ?
C21 C27 1.57(3) . ?
C22 C23 1.33(3) . ?
C22 C30 1.50(3) . ?
C23 C24 1.40(3) . ?
C23 C31 1.53(3) . ?
C24 C25 1.41(3) . ?
C24 C34 1.52(3) . ?
C25 C26 1.44(3) . ?
C25 C35 1.51(3) . ?
C26 C38 1.50(3) . ?
C27 H27A 0.9900 . ?
C27 H27B 0.9900 . ?
C28 C29 1.54(3) . ?
C29 H29A 0.9800 . ?
C29 H29B 0.9800 . ?
C29 H29C 0.9800 . ?
C30 H30A 0.9800 . ?
C30 H30B 0.9800 . ?
C30 H30C 0.9800 . ?
C31 H31A 0.9900 . ?
C31 H31B 0.9900 . ?
C32 C33 1.46(3) . ?
C33 H33A 0.9800 . ?
C33 H33B 0.9800 . ?
C33 H33C 0.9800 . ?
C34 H34A 0.9800 . ?
C34 H34B 0.9800 . ?
C34 H34C 0.9800 . ?
C35 H35A 0.9900 . ?
C35 H35B 0.9900 . ?
C36 C37 1.48(4) . ?
C37 H37A 0.9800 . ?
C37 H37B 0.9800 . ?
C37 H37C 0.9800 . ?
C38 H38A 0.9800 . ?
C38 H38B 0.9800 . ?
C38 H38C 0.9800 . ?
O1S C2S 1.33(5) . ?
O1S C3S 1.54(5) . ?
C1S C2S 1.27(6) . ?
C1S H1SA 0.9800 . ?
C1S H1SB 0.9800 . ?
C1S H1SC 0.9800 . ?
C2S H2SA 0.9900 . ?
C2S H2SB 0.9900 . ?
C3S C4S 1.28(6) . ?
C3S H3SA 0.9900 . ?
C3S H3SB 0.9900 . ?
C4S H4SB 0.9800 . ?
C4S H4SC 0.9800 . ?
C4S H4SD 0.9800 . ?

loop_
_geom_hbond_atom_site_label_D
_geom_hbond_atom_site_label_H
_geom_hbond_atom_site_label_A
_geom_hbond_distance_DH
_geom_hbond_distance_HA
_geom_hbond_distance_DA
_geom_hbond_angle_DHA
_geom_hbond_site_symmetry_A
_geom_hbond_publ_flag
O3 H3O O6 0.84 1.55 2.39(3) 177.0 . yes
N1 H1 Br4 0.88 2.60 3.46(2) 164.3 . yes
N2 H2 O4 0.88 1.93 2.793(19) 166.6 2_666 yes
N3 H3 Br2 0.88 2.73 3.60(2) 170.7 . yes
O5 H5O O2 0.84 1.60 2.441(18) 175.8 2_756 yes
N4 H4 Br1 0.88 2.69 3.557(16) 167.5 2_766 yes
N5 H5 O1 0.88 1.96 2.81(2) 163.7 2_666 yes

loop_
_geom_torsion_atom_site_label_1
_geom_torsion_atom_site_label_2
_geom_torsion_atom_site_label_3
_geom_torsion_atom_site_label_4
_geom_torsion
_geom_torsion_site_symmetry_1
_geom_torsion_site_symmetry_2
_geom_torsion_site_symmetry_3
_geom_torsion_site_symmetry_4
_geom_torsion_publ_flag
C6 C1 C2 C3 2(3) . . . . ?
C7 C1 C2 C3 -178.2(17) . . . . ?
C6 C1 C2 C10 -175.7(18) . . . . ?
C7 C1 C2 C10 4(3) . . . . ?
C1 C2 C3 C4 1(3) . . . . ?
C10 C2 C3 C4 178.4(17) . . . . ?
C1 C2 C3 C11 177.9(16) . . . . ?
C10 C2 C3 C11 -4(3) . . . . ?
C2 C3 C4 C5 -3(3) . . . . ?
C11 C3 C4 C5 180.0(16) . . . . ?
C2 C3 C4 C14 -178.1(17) . . . . ?
C11 C3 C4 C14 5(3) . . . . ?
C3 C4 C5 C6 2(3) . . . . ?
C14 C4 C5 C6 177.8(18) . . . . ?
C3 C4 C5 C15 -177.4(17) . . . . ?
C14 C4 C5 C15 -2(3) . . . . ?
C4 C5 C6 C1 0(3) . . . . ?
C15 C5 C6 C1 179.9(18) . . . . ?
C4 C5 C6 C18 177.9(18) . . . . ?
C15 C5 C6 C18 -2(3) . . . . ?
C2 C1 C6 C5 -2(3) . . . . ?
C7 C1 C6 C5 177.9(18) . . . . ?
C2 C1 C6 C18 179.7(18) . . . . ?
C7 C1 C6 C18 0(3) . . . . ?
C8 N1 C7 C1 -139(3) . . . . ?
C2 C1 C7 N1 -104(2) . . . . ?
C6 C1 C7 N1 76(3) . . . . ?
C7 N1 C8 O1 2(5) . . . . ?
C7 N1 C8 C9 178(2) . . . . ?
C2 C3 C11 N2 -113.2(19) . . . . ?
C4 C3 C11 N2 64(2) . . . . ?
C12 N2 C11 C3 -134(2) . . . . ?
C11 N2 C12 O2 4(3) . . . . ?
C11 N2 C12 C13 -178.8(19) . . . . ?
C16 N3 C15 C5 -146(2) . . . . ?
C6 C5 C15 N3 -95(2) . . . . ?
C4 C5 C15 N3 84(2) . . . . ?
C15 N3 C16 O3 -5(4) . . . . ?
C15 N3 C16 C17 174(2) . . . . ?
C26 C21 C22 C23 -5(3) . . . . ?
C27 C21 C22 C23 176.2(17) . . . . ?
C26 C21 C22 C30 175.4(18) . . . . ?
C27 C21 C22 C30 -3(3) . . . . ?
C21 C22 C23 C24 4(3) . . . . ?
C30 C22 C23 C24 -176.7(19) . . . . ?
C21 C22 C23 C31 -177.0(17) . . . . ?
C30 C22 C23 C31 3(3) . . . . ?
C22 C23 C24 C25 -1(3) . . . . ?
C31 C23 C24 C25 179.2(18) . . . . ?
C22 C23 C24 C34 179.7(19) . . . . ?
C31 C23 C24 C34 0(3) . . . . ?
C23 C24 C25 C26 0(3) . . . . ?
C34 C24 C25 C26 179.1(19) . . . . ?
C23 C24 C25 C35 179(2) . . . . ?
C34 C24 C25 C35 -2(3) . . . . ?
C22 C21 C26 C25 4(3) . . . . ?
C27 C21 C26 C25 -177.4(17) . . . . ?
C22 C21 C26 C38 -170.5(18) . . . . ?
C27 C21 C26 C38 8(3) . . . . ?
C24 C25 C26 C21 -1(3) . . . . ?
C35 C25 C26 C21 179.9(19) . . . . ?
C24 C25 C26 C38 173(2) . . . . ?
C35 C25 C26 C38 -6(3) . . . . ?
C28 N4 C27 C21 -165.0(18) . . . . ?
C26 C21 C27 N4 -92(2) . . . . ?
C22 C21 C27 N4 87(2) . . . . ?
C27 N4 C28 O4 6(3) . . . . ?
C27 N4 C28 C29 -176.2(18) . . . . ?
C32 N5 C31 C23 148(2) . . . . ?
C22 C23 C31 N5 113(2) . . . . ?
C24 C23 C31 N5 -67(2) . . . . ?
C31 N5 C32 O5 3(3) . . . . ?
C31 N5 C32 C33 179(2) . . . . ?
C36 N6 C35 C25 115(3) . . . . ?
C24 C25 C35 N6 83(3) . . . . ?
C26 C25 C35 N6 -98(3) . . . . ?
C35 N6 C36 O6 -9(5) . . . . ?
C35 N6 C36 C37 -178(3) . . . . ?
C3S O1S C2S C1S -175(4) . . . . ?
C2S O1S C3S C4S 174(4) . . . . ?
